data_7023661
loop_
_publ_author_name
'Owczarek, Magdalena'
'Jakubas, Ryszard'
'Pietraszko, Adam'
'Medycki, Wojciech'
'Baran, Jan'

_publ_section_title
;
 Investigation of structure-properties relationship in a novel family of
 halogenoantimonates(iii) and halogenobismuthates(iii) with morpholinium
 cation: [NH2(C2H4)2O]MX4. Crystal structure, phase transitions and
 dynamics of molecules.
;
_journal_issue 42
_journal_name_full 'Dalton transactions (Cambridge, England : 2003)'
_journal_page_first 15069
_journal_page_last 15079
_journal_paper_doi 10.1039/c3dt51726h
_journal_volume 42
_journal_year 2013
_chemical_formula_sum 'C4 H10 Bi Br4 N O'
_chemical_formula_weight 616.75
_chemical_name_systematic
;
?
;
_space_group_IT_number 14
_symmetry_cell_setting monoclinic
_symmetry_space_group_name_Hall '-P 2ybc'
_symmetry_space_group_name_H-M 'P 1 21/c 1'
_atom_sites_solution_hydrogens geom
_atom_sites_solution_primary direct
_atom_sites_solution_secondary difmap
_audit_creation_method SHELXL-97
_cell_angle_alpha 90.00
_cell_angle_beta 108.33(3)
_cell_angle_gamma 90.00
_cell_formula_units_Z 4
_cell_length_a 12.666(3)
_cell_length_b 12.675(3)
_cell_length_c 8.0870(16)
_cell_measurement_temperature 300(2)
_cell_volume 1232.4(5)
_computing_cell_refinement 'CRYSALIS V172.33.42'
_computing_data_collection 'CRYSALIS V172.33.42'
_computing_data_reduction 'CRYSALIS V172.33.42'
_computing_molecular_graphics 'DIAMOND 3.2'
_computing_structure_refinement 'SHELXL-97 (Sheldrick, 1997)'
_computing_structure_solution 'SHELXS-97 (Sheldrick, 1990)'
_diffrn_ambient_temperature 300(2)
_diffrn_measured_fraction_theta_full 0.949
_diffrn_measured_fraction_theta_max 0.949
_diffrn_measurement_device_type KM4CCD
_diffrn_measurement_method CCD
_diffrn_radiation_monochromator graphite
_diffrn_radiation_source 'fine-focus sealed tube'
_diffrn_radiation_type MoK\a
_diffrn_radiation_wavelength 0.71073
_diffrn_reflns_av_R_equivalents 0.0538
_diffrn_reflns_av_sigmaI/netI 0.0753
_diffrn_reflns_limit_h_max 15
_diffrn_reflns_limit_h_min -17
_diffrn_reflns_limit_k_max 17
_diffrn_reflns_limit_k_min -15
_diffrn_reflns_limit_l_max 11
_diffrn_reflns_limit_l_min -8
_diffrn_reflns_number 14637
_diffrn_reflns_theta_full 29.63
_diffrn_reflns_theta_max 29.63
_diffrn_reflns_theta_min 3.10
_exptl_absorpt_coefficient_mu 27.232
_exptl_absorpt_correction_T_max 1.4515
_exptl_absorpt_correction_T_min 0.5979
_exptl_absorpt_correction_type numerical
_exptl_absorpt_process_details 'CRYSALIS V172.33.42'
_exptl_crystal_colour YELLOW
_exptl_crystal_density_diffrn 3.324
_exptl_crystal_density_method 'not measured'
_exptl_crystal_description UNSHAPED
_exptl_crystal_F_000 1088
_exptl_crystal_size_max 0.31
_exptl_crystal_size_mid 0.27
_exptl_crystal_size_min 0.21
_refine_diff_density_max 1.052
_refine_diff_density_min -0.974
_refine_diff_density_rms 0.182
_refine_ls_extinction_coef 0.001403(11)
_refine_ls_extinction_expression Fc^*^=kFc[1+0.001xFc^2^\l^3^/sin(2\q)]^-1/4^
_refine_ls_extinction_method SHELXL
_refine_ls_goodness_of_fit_ref 0.819
_refine_ls_hydrogen_treatment mixed
_refine_ls_matrix_type full
_refine_ls_number_parameters 141
_refine_ls_number_reflns 3297
_refine_ls_number_restraints 2
_refine_ls_restrained_S_all 0.819
_refine_ls_R_factor_all 0.0593
_refine_ls_R_factor_gt 0.0271
_refine_ls_shift/su_max 0.041
_refine_ls_shift/su_mean 0.009
_refine_ls_structure_factor_coef Fsqd
_refine_ls_weighting_details 'calc w=1/[\s^2^(Fo^2^)+(0.0150P)^2^+0.0150P] where P=(Fo^2^+2Fc^2^)/3'
_refine_ls_weighting_scheme calc
_refine_ls_wR_factor_gt 0.0403
_refine_ls_wR_factor_ref 0.0426
_reflns_number_gt 2117
_reflns_number_total 3297
_reflns_threshold_expression >2sigma(I)
_cod_data_source_file c3dt51726h.txt
_cod_data_source_block p21c300
_cod_depositor_comments
;
The following automatic conversions were performed:

'_symmetry_cell_setting' value 'MONOCLINIC' changed to 'monoclinic'
according to /home/saulius/struct/CIF-dictionaries/cif_core.dic
dictionary named 'cif_core.dic' version 2.4.2 from
2011-04-26.

'_exptl_absorpt_correction_type' value 'NUMERICAL'
changed to 'numerical' according to
/home/saulius/struct/CIF-dictionaries/cif_core.dic dictionary named
'cif_core.dic' version 2.4.2 from 2011-04-26.

Automatic conversion script
Id: cif_fix_values 1891 2012-01-12 08:04:46Z andrius 
;
_cod_original_cell_volume 1232.4(4)
_cod_original_sg_symbol_H-M P2(1)/C
_cod_database_code 7023661

loop_
_symmetry_equiv_pos_as_xyz
'x, y, z'
'-x, y+1/2, -z+1/2'
'-x, -y, -z'
'x, -y-1/2, z-1/2'

loop_
_atom_site_label
_atom_site_type_symbol
_atom_site_fract_x
_atom_site_fract_y
_atom_site_fract_z
_atom_site_U_iso_or_equiv
_atom_site_adp_type
_atom_site_occupancy
_atom_site_symmetry_multiplicity
_atom_site_calc_flag
_atom_site_refinement_flags
Bi1 Bi 0.263184(5) 0.165624(5) 0.167939(8) 0.02312(2) Uani 1 1 d .
Br4 Br 0.400415(16) 0.174439(16) 0.51501(2) 0.04627(7) Uani 1 1 d .
Br3 Br 0.131125(15) 0.155575(14) -0.21167(2) 0.03396(6) Uani 1 1 d .
Br2 Br 0.115206(16) 0.035182(15) 0.22818(3) 0.04460(6) Uani 1 1 d .
Br1 Br 0.389026(16) 0.007095(16) 0.12185(3) 0.04884(7) Uani 1 1 d .
O1 O 0.23014(10) 0.75859(10) 0.00722(14) 0.0416(4) Uani 1 1 d .
C2 C 0.32714(15) 0.71820(19) 0.1324(2) 0.0541(7) Uani 1 1 d .
C3 C 0.31084(17) 0.60604(18) 0.1720(2) 0.0595(8) Uani 1 1 d .
N4 N 0.21428(13) 0.59652(11) 0.23636(18) 0.0391(5) Uani 1 1 d D
C5 C 0.11434(15) 0.64415(15) 0.1114(2) 0.0409(6) Uani 1 1 d .
C6 C 0.13810(16) 0.75441(14) 0.0738(2) 0.0364(6) Uani 1 1 d .
HN41 H 0.2279(16) 0.6410(13) 0.3347(18) 0.084(7) Uiso 1 1 d D
HN42 H 0.2047(14) 0.5416(11) 0.282(2) 0.076(7) Uiso 1 1 d D
H2A H 0.3535(13) 0.7567(13) 0.2362(19) 0.049(5) Uiso 1 1 d .
H2B H 0.3870(15) 0.7249(15) 0.083(2) 0.070(6) Uiso 1 1 d .
H3A H 0.2891(14) 0.5834(13) 0.065(2) 0.056(6) Uiso 1 1 d .
H3B H 0.3752(12) 0.5876(11) 0.2499(19) 0.035(5) Uiso 1 1 d .
H5A H 0.0895(11) 0.6093(10) 0.0055(17) 0.019(4) Uiso 1 1 d .
H5B H 0.0656(12) 0.6523(11) 0.1681(19) 0.029(4) Uiso 1 1 d .
H6A H 0.0767(12) 0.7885(12) -0.0133(18) 0.038(5) Uiso 1 1 d .
H6B H 0.1513(14) 0.7886(14) 0.173(2) 0.062(6) Uiso 1 1 d .

loop_
_atom_site_aniso_label
_atom_site_aniso_U_11
_atom_site_aniso_U_22
_atom_site_aniso_U_33
_atom_site_aniso_U_23
_atom_site_aniso_U_13
_atom_site_aniso_U_12
Bi1 0.02044(3) 0.02609(3) 0.02267(2) -0.00085(3) 0.00656(2) 0.00068(3)
Br4 0.03338(10) 0.06391(13) 0.03244(9) -0.00899(10) -0.00265(8) 0.01761(10)
Br3 0.02838(9) 0.03281(9) 0.03393(9) 0.00333(8) 0.00014(7) -0.00658(9)
Br2 0.03931(10) 0.03845(10) 0.06099(11) 0.01074(9) 0.02285(8) -0.00492(9)
Br1 0.03181(10) 0.05216(12) 0.05546(12) -0.01997(10) 0.00356(9) 0.01447(9)
O1 0.0339(7) 0.0577(8) 0.0298(6) 0.0138(6) 0.0054(5) -0.0030(7)
C2 0.0224(10) 0.0956(16) 0.0415(10) 0.0199(11) 0.0063(8) -0.0038(11)
C3 0.0494(11) 0.0889(16) 0.0379(11) 0.0114(11) 0.0105(9) 0.0423(11)
N4 0.0530(10) 0.0275(8) 0.0330(8) 0.0065(7) 0.0080(7) 0.0016(8)
C5 0.0351(10) 0.0536(12) 0.0338(9) -0.0051(9) 0.0108(7) -0.0080(10)
C6 0.0378(10) 0.0373(10) 0.0309(9) 0.0047(9) 0.0063(8) 0.0100(9)

loop_
_atom_type_symbol
_atom_type_description
_atom_type_scat_dispersion_real
_atom_type_scat_dispersion_imag
_atom_type_scat_source
C C 0.0033 0.0016 'International Tables Vol C Tables 4.2.6.8 and 6.1.1.4'
H H 0.0000 0.0000 'International Tables Vol C Tables 4.2.6.8 and 6.1.1.4'
N N 0.0061 0.0033 'International Tables Vol C Tables 4.2.6.8 and 6.1.1.4'
O O 0.0106 0.0060 'International Tables Vol C Tables 4.2.6.8 and 6.1.1.4'
Br Br -0.2901 2.4595 'International Tables Vol C Tables 4.2.6.8 and 6.1.1.4'
Bi Bi -4.1077 10.2566 'International Tables Vol C Tables 4.2.6.8 and 6.1.1.4'

loop_
_geom_angle_atom_site_label_1
_geom_angle_atom_site_label_2
_geom_angle_atom_site_label_3
_geom_angle
_geom_angle_site_symmetry_1
_geom_angle_site_symmetry_3
Br2 Bi1 Br1 92.518(17) . .
Br2 Bi1 Br4 95.30(2) . .
Br1 Bi1 Br4 87.720(18) . .
Br2 Bi1 Br3 87.87(2) . .
Br1 Bi1 Br3 89.449(18) . .
Br4 Bi1 Br3 175.841(7) . .
Br2 Bi1 Br3 85.250(18) . 4_566
Br1 Bi1 Br3 170.534(7) . 4_566
Br4 Bi1 Br3 83.337(16) . 4_566
Br3 Bi1 Br3 99.643(16) . 4_566
Br2 Bi1 Br4 167.502(8) . 4_565
Br1 Bi1 Br4 90.124(18) . 4_565
Br4 Bi1 Br4 97.011(16) . 4_565
Br3 Bi1 Br4 79.942(17) . 4_565
Br3 Bi1 Br4 94.030(18) 4_566 4_565
Bi1 Br4 Bi1 99.973(17) . 4_566
Bi1 Br3 Bi1 96.108(16) . 4_565
C2 O1 C6 110.06(14) . .
O1 C2 C3 110.56(15) . .
O1 C2 H2A 115.9(10) . .
C3 C2 H2A 109.9(10) . .
O1 C2 H2B 107.0(10) . .
C3 C2 H2B 110.7(11) . .
H2A C2 H2B 102.6(15) . .
N4 C3 C2 109.92(18) . .
N4 C3 H3A 106.6(12) . .
C2 C3 H3A 97.1(11) . .
N4 C3 H3B 113.9(11) . .
C2 C3 H3B 104.2(10) . .
H3A C3 H3B 123.4(15) . .
C5 N4 C3 110.61(14) . .
C5 N4 HN41 102.8(10) . .
C3 N4 HN41 107.1(12) . .
C5 N4 HN42 116.2(12) . .
C3 N4 HN42 119.2(13) . .
HN41 N4 HN42 98.1(15) . .
N4 C5 C6 109.89(14) . .
N4 C5 H5A 113.9(8) . .
C6 C5 H5A 107.0(8) . .
N4 C5 H5B 106.3(9) . .
C6 C5 H5B 102.5(9) . .
H5A C5 H5B 116.5(12) . .
O1 C6 C5 110.77(15) . .
O1 C6 H6A 105.8(10) . .
C5 C6 H6A 113.6(9) . .
O1 C6 H6B 112.3(12) . .
C5 C6 H6B 105.7(12) . .
H6A C6 H6B 108.7(14) . .

loop_
_geom_bond_atom_site_label_1
_geom_bond_atom_site_label_2
_geom_bond_distance
_geom_bond_site_symmetry_2
Bi1 Br2 2.6567(4) .
Bi1 Br1 2.6628(4) .
Bi1 Br4 2.8006(10) .
Bi1 Br3 3.0015(10) .
Bi1 Br3 3.1474(5) 4_566
Bi1 Br4 3.1642(5) 4_565
Br4 Bi1 3.1642(5) 4_566
Br3 Bi1 3.1474(5) 4_565
O1 C2 1.419(2) .
O1 C6 1.431(3) .
C2 C3 1.486(3) .
C2 H2A 0.937(15) .
C2 H2B 0.96(2) .
C3 N4 1.477(3) .
C3 H3A 0.870(17) .
C3 H3B 0.890(13) .
N4 C5 1.478(2) .
N4 HN41 0.945(15) .
N4 HN42 0.816(15) .
C5 C6 1.481(3) .
C5 H5A 0.927(13) .
C5 H5B 0.883(17) .
C6 H6A 0.971(14) .
C6 H6B 0.878(17) .

loop_
_geom_hbond_atom_site_label_D
_geom_hbond_atom_site_label_H
_geom_hbond_atom_site_label_A
_geom_hbond_distance_DH
_geom_hbond_distance_HA
_geom_hbond_distance_DA
_geom_hbond_angle_DHA
_geom_hbond_site_symmetry_A
N4 HN41 O1 0.945(15) 1.882(16) 2.8168(19) 169.4(16) 4_576
N4 HN42 Br3 0.816(15) 2.673(15) 3.4313(16) 155.3(14) 4_566

loop_
_geom_torsion_atom_site_label_1
_geom_torsion_atom_site_label_2
_geom_torsion_atom_site_label_3
_geom_torsion_atom_site_label_4
_geom_torsion
_geom_torsion_site_symmetry_1
_geom_torsion_site_symmetry_4
Br2 Bi1 Br4 Bi1 -78.537(18) . 4_566
Br1 Bi1 Br4 Bi1 -170.856(7) . 4_566
Br3 Bi1 Br4 Bi1 142.00(8) . 4_566
Br3 Bi1 Br4 Bi1 6.037(6) 4_566 4_566
Br4 Bi1 Br4 Bi1 99.300(19) 4_565 4_566
Br2 Bi1 Br3 Bi1 171.610(6) . 4_565
Br1 Bi1 Br3 Bi1 -95.850(17) . 4_565
Br4 Bi1 Br3 Bi1 -48.75(8) . 4_565
Br3 Bi1 Br3 Bi1 86.795(18) 4_566 4_565
Br4 Bi1 Br3 Bi1 -5.627(5) 4_565 4_565
C6 O1 C2 C3 61.3(2) . .
O1 C2 C3 N4 -58.1(2) . .
C2 C3 N4 C5 54.50(18) . .
C3 N4 C5 C6 -54.3(2) . .
C2 O1 C6 C5 -61.26(18) . .
N4 C5 C6 O1 57.50(18) . .
